data_7239442
loop_
_publ_author_name
'Khatun, Nilufa'
'Guin, Srimanta'
'Rout, Saroj Kumar'
'Patel, Bhisma K.'

_publ_section_title
;
 Divergent reactivities of o-haloanilides with CuO nanoparticles in water:
 a green synthesis of benzoxazoles and o-hydroxyanilides
;
_journal_issue 21
_journal_name_full 'RSC Advances'
_journal_page_first 10770
_journal_paper_doi 10.1039/c3ra46820h
_journal_volume 4
_journal_year 2014
_chemical_formula_sum 'C13 H11 N O2'
_chemical_formula_weight 213.23
_space_group_IT_number 14
_space_group_name_Hall '-P 2ybc'
_space_group_name_H-M_alt 'P 1 21/c 1'
_symmetry_cell_setting monoclinic
_symmetry_space_group_name_H-M 'P 1 21/c 1'
_atom_sites_solution_hydrogens geom
_atom_sites_solution_primary direct
_atom_sites_solution_secondary difmap
_audit_creation_method SHELXL-97
_cell_angle_alpha 90.00
_cell_angle_beta 90.645(6)
_cell_angle_gamma 90.00
_cell_formula_units_Z 4
_cell_length_a 10.9246(10)
_cell_length_b 7.0228(6)
_cell_length_c 14.1338(12)
_cell_measurement_temperature 298(2)
_cell_volume 1084.29(16)
_computing_structure_refinement 'SHELXL-97 (Sheldrick, 1997)'
_computing_structure_solution 'SHELXS-97 (Sheldrick, 1990)'
_diffrn_ambient_temperature 298(2)
_diffrn_measured_fraction_theta_full 0.993
_diffrn_measured_fraction_theta_max 0.993
_diffrn_radiation_monochromator graphite
_diffrn_radiation_source 'fine-focus sealed tube'
_diffrn_radiation_type MoK\a
_diffrn_radiation_wavelength 0.71073
_diffrn_reflns_av_R_equivalents 0.0527
_diffrn_reflns_av_sigmaI/netI 0.0557
_diffrn_reflns_limit_h_max 13
_diffrn_reflns_limit_h_min -13
_diffrn_reflns_limit_k_max 9
_diffrn_reflns_limit_k_min -8
_diffrn_reflns_limit_l_max 17
_diffrn_reflns_limit_l_min -18
_diffrn_reflns_number 10387
_diffrn_reflns_theta_full 27.22
_diffrn_reflns_theta_max 27.22
_diffrn_reflns_theta_min 2.88
_exptl_absorpt_coefficient_mu 0.089
_exptl_absorpt_correction_T_max 0.979
_exptl_absorpt_correction_T_min 0.975
_exptl_absorpt_correction_type multi-scan
_exptl_absorpt_process_details SADBAS
_exptl_crystal_colour colorless
_exptl_crystal_density_diffrn 1.306
_exptl_crystal_density_method 'not measured'
_exptl_crystal_description block
_exptl_crystal_F_000 448
_exptl_crystal_size_max 0.28
_exptl_crystal_size_mid 0.26
_exptl_crystal_size_min 0.24
_refine_diff_density_max 0.259
_refine_diff_density_min -0.362
_refine_diff_density_rms 0.064
_refine_ls_extinction_method none
_refine_ls_goodness_of_fit_ref 1.174
_refine_ls_matrix_type full
_refine_ls_number_parameters 145
_refine_ls_number_reflns 2254
_refine_ls_number_restraints 0
_refine_ls_restrained_S_all 1.174
_refine_ls_R_factor_all 0.1433
_refine_ls_R_factor_gt 0.0789
_refine_ls_shift/su_max 0.000
_refine_ls_shift/su_mean 0.000
_refine_ls_structure_factor_coef Fsqd
_refine_ls_weighting_details 'calc w=1/[\s^2^(Fo^2^)+(0.0798P)^2^+1.1887P] where P=(Fo^2^+2Fc^2^)/3'
_refine_ls_weighting_scheme calc
_refine_ls_wR_factor_gt 0.2155
_refine_ls_wR_factor_ref 0.2512
_reflns_number_gt 1350
_reflns_number_total 2385
_reflns_threshold_expression >2sigma(I)
_cod_data_source_file c3ra46820h.txt
_cod_data_source_block platon
_cod_depositor_comments
;
The following automatic conversions were performed:

data item '_symmetry_cell_setting' value 'Monoclinic' was changed to
'monoclinic' in accordance with the
/home/saulius/struct/COD-crude-data/automatic-downloads/DataCite-retrospective/RSC/depositions/lib/dictionaries/cif_core.dic
dictionary named 'cif_core.dic' version 2.4.2 last updated on
2011-04-26.

Automatic conversion script
Id: cif_fix_values 6909 2019-04-08 15:41:33Z antanas 
;
_cod_original_sg_symbol_H-M 'P 21/c'
_cod_database_code 7239442

loop_
_symmetry_equiv_pos_as_xyz
'x, y, z'
'-x, y+1/2, -z+1/2'
'-x, -y, -z'
'x, -y-1/2, z-1/2'

loop_
_atom_site_label
_atom_site_type_symbol
_atom_site_fract_x
_atom_site_fract_y
_atom_site_fract_z
_atom_site_U_iso_or_equiv
_atom_site_adp_type
_atom_site_occupancy
_atom_site_symmetry_multiplicity
_atom_site_calc_flag
_atom_site_refinement_flags
O1 O 0.5429(3) 0.5962(4) 0.24874(16) 0.0601(9) Uani 1 1 d .
O3 O 0.5256(3) 0.8089(4) -0.07195(17) 0.0693(10) Uani 1 1 d .
H3A H 0.5360 0.8328 -0.1281 0.104 Uiso 1 1 d R
N1 N 0.5048(3) 0.6714(4) 0.09635(18) 0.0502(9) Uani 1 1 d .
H1 H 0.4469 0.6963 0.0565 0.060 Uiso 1 1 d R
C1 C 0.4696(4) 0.6415(5) 0.1859(2) 0.0465(10) Uani 1 1 d .
C2 C 0.3365(4) 0.6635(5) 0.2048(2) 0.0463(10) Uani 1 1 d .
C3 C 0.2579(4) 0.7662(6) 0.1465(3) 0.0604(12) Uani 1 1 d .
H3 H 0.2878 0.8240 0.0922 0.072 Uiso 1 1 calc R
C4 C 0.1354(5) 0.7834(7) 0.1683(3) 0.0762(14) Uani 1 1 d .
H4 H 0.0832 0.8535 0.1292 0.091 Uiso 1 1 calc R
C5 C 0.0910(5) 0.6967(8) 0.2478(4) 0.0791(15) Uani 1 1 d .
H5 H 0.0085 0.7074 0.2622 0.095 Uiso 1 1 calc R
C6 C 0.1672(5) 0.5945(7) 0.3063(3) 0.0777(15) Uani 1 1 d .
H6 H 0.1364 0.5361 0.3601 0.093 Uiso 1 1 calc R
C7 C 0.2903(5) 0.5785(6) 0.2850(3) 0.0612(12) Uani 1 1 d .
H7 H 0.3422 0.5100 0.3250 0.073 Uiso 1 1 calc R
C8 C 0.6238(4) 0.6683(5) 0.0582(2) 0.0445(9) Uani 1 1 d .
C9 C 0.6313(4) 0.7444(5) -0.0330(2) 0.0492(10) Uani 1 1 d .
C10 C 0.7443(5) 0.7485(6) -0.0775(3) 0.0581(11) Uani 1 1 d .
H10 H 0.7508 0.7991 -0.1381 0.070 Uiso 1 1 calc R
C11 C 0.8460(5) 0.6782(7) -0.0320(3) 0.0701(13) Uani 1 1 d .
H11 H 0.9215 0.6827 -0.0617 0.084 Uiso 1 1 calc R
C12 C 0.8376(5) 0.6007(7) 0.0573(3) 0.0716(14) Uani 1 1 d .
H12 H 0.9072 0.5527 0.0873 0.086 Uiso 1 1 calc R
C13 C 0.7251(4) 0.5943(6) 0.1027(3) 0.0587(11) Uani 1 1 d .
H13 H 0.7188 0.5403 0.1626 0.070 Uiso 1 1 calc R

loop_
_atom_site_aniso_label
_atom_site_aniso_U_11
_atom_site_aniso_U_22
_atom_site_aniso_U_33
_atom_site_aniso_U_23
_atom_site_aniso_U_13
_atom_site_aniso_U_12
O1 0.065(2) 0.0783(19) 0.0365(12) 0.0027(12) -0.0038(12) 0.0157(16)
O3 0.082(3) 0.088(2) 0.0375(13) 0.0124(13) -0.0003(13) 0.0128(18)
N1 0.054(2) 0.0614(19) 0.0353(14) 0.0035(12) -0.0041(14) 0.0026(16)
C1 0.064(3) 0.0387(18) 0.0370(16) -0.0031(13) -0.0012(16) -0.0009(18)
C2 0.054(3) 0.0415(18) 0.0434(18) -0.0048(14) 0.0035(17) -0.0019(18)
C3 0.065(3) 0.057(2) 0.059(2) 0.0068(18) 0.005(2) 0.005(2)
C4 0.074(4) 0.074(3) 0.081(3) 0.003(2) 0.001(3) 0.010(3)
C5 0.066(4) 0.083(3) 0.089(3) -0.009(3) 0.016(3) -0.010(3)
C6 0.085(4) 0.081(3) 0.067(3) 0.004(2) 0.019(3) -0.018(3)
C7 0.074(4) 0.058(2) 0.052(2) 0.0042(17) 0.009(2) -0.006(2)
C8 0.052(3) 0.0448(19) 0.0362(16) -0.0048(14) 0.0012(16) -0.0012(18)
C9 0.065(3) 0.0454(19) 0.0371(17) -0.0032(14) -0.0015(17) 0.0013(19)
C10 0.070(3) 0.055(2) 0.049(2) -0.0009(17) 0.013(2) 0.001(2)
C11 0.068(4) 0.072(3) 0.071(3) -0.007(2) 0.015(2) 0.005(3)
C12 0.065(4) 0.078(3) 0.071(3) -0.004(2) -0.006(2) 0.018(3)
C13 0.066(3) 0.063(2) 0.047(2) 0.0021(17) -0.0010(19) 0.013(2)

loop_
_atom_type_symbol
_atom_type_description
_atom_type_scat_dispersion_real
_atom_type_scat_dispersion_imag
_atom_type_scat_source
C C 0.0033 0.0016 'International Tables Vol C Tables 4.2.6.8 and 6.1.1.4'
H H 0.0000 0.0000 'International Tables Vol C Tables 4.2.6.8 and 6.1.1.4'
N N 0.0061 0.0033 'International Tables Vol C Tables 4.2.6.8 and 6.1.1.4'
O O 0.0106 0.0060 'International Tables Vol C Tables 4.2.6.8 and 6.1.1.4'

loop_
_geom_angle_atom_site_label_1
_geom_angle_atom_site_label_2
_geom_angle_atom_site_label_3
_geom_angle
C9 O3 H3A 109.6
C1 N1 C8 129.1(3)
C1 N1 H1 115.6
C8 N1 H1 115.2
O1 C1 N1 122.0(4)
O1 C1 C2 121.7(3)
N1 C1 C2 116.3(3)
C7 C2 C3 118.9(4)
C7 C2 C1 118.0(4)
C3 C2 C1 123.2(3)
C4 C3 C2 120.5(4)
C4 C3 H3 119.7
C2 C3 H3 119.7
C5 C4 C3 119.7(5)
C5 C4 H4 120.1
C3 C4 H4 120.1
C6 C5 C4 120.7(5)
C6 C5 H5 119.7
C4 C5 H5 119.7
C5 C6 C7 119.7(4)
C5 C6 H6 120.1
C7 C6 H6 120.1
C2 C7 C6 120.5(4)
C2 C7 H7 119.7
C6 C7 H7 119.7
C13 C8 C9 120.9(4)
C13 C8 N1 124.9(3)
C9 C8 N1 114.2(3)
O3 C9 C10 124.5(3)
O3 C9 C8 116.4(4)
C10 C9 C8 119.1(4)
C11 C10 C9 119.9(4)
C11 C10 H10 120.0
C9 C10 H10 120.0
C10 C11 C12 120.7(4)
C10 C11 H11 119.6
C12 C11 H11 119.6
C11 C12 C13 120.1(4)
C11 C12 H12 119.9
C13 C12 H12 119.9
C8 C13 C12 119.2(4)
C8 C13 H13 120.4
C12 C13 H13 120.4

loop_
_geom_bond_atom_site_label_1
_geom_bond_atom_site_label_2
_geom_bond_distance
O1 C1 1.231(4)
O3 C9 1.352(5)
O3 H3A 0.8201
N1 C1 1.343(4)
N1 C8 1.414(5)
N1 H1 0.8600
C1 C2 1.489(6)
C2 C7 1.381(5)
C2 C3 1.387(5)
C3 C4 1.382(6)
C3 H3 0.9300
C4 C5 1.372(7)
C4 H4 0.9300
C5 C6 1.369(7)
C5 H5 0.9300
C6 C7 1.387(7)
C6 H6 0.9300
C7 H7 0.9300
C8 C13 1.369(6)
C8 C9 1.398(5)
C9 C10 1.392(6)
C10 C11 1.369(6)
C10 H10 0.9300
C11 C12 1.379(6)
C11 H11 0.9300
C12 C13 1.394(6)
C12 H12 0.9300
C13 H13 0.9300
